data_1505383
loop_
_publ_author_name
'Abramite, Joseph A.'
'Sammakia, Tarek'

_publ_section_title
;
 Application of the intramolecular Yamamoto vinylogous aldol reaction to
 the synthesis of macrolides.
;
_journal_issue 11
_journal_name_full 'Organic letters'
_journal_page_first 2103
_journal_page_last 2106
_journal_paper_doi 10.1021/ol0704901
_journal_volume 9
_journal_year 2007
_chemical_formula_sum 'C23 H22 N2 O8'
_chemical_formula_weight 454.43
_chemical_name_systematic
; 
 ? 
;
_space_group_IT_number 2
_symmetry_cell_setting triclinic
_symmetry_space_group_name_Hall '-P 1'
_symmetry_space_group_name_H-M 'P -1'
_atom_sites_solution_hydrogens geom
_atom_sites_solution_primary direct
_atom_sites_solution_secondary difmap
_audit_creation_method SHELXL-97
_cell_angle_alpha 78.8990(10)
_cell_angle_beta 79.3390(10)
_cell_angle_gamma 83.5730(10)
_cell_formula_units_Z 4
_cell_length_a 7.1901(3)
_cell_length_b 16.9644(6)
_cell_length_c 18.5261(7)
_cell_measurement_reflns_used 4629
_cell_measurement_temperature 144(2)
_cell_measurement_theta_max 31.41
_cell_measurement_theta_min 2.27
_cell_volume 2172.34(14)
_computing_cell_refinement 'Bruker XSCANS'
_computing_data_collection 'Bruker XSCANS'
_computing_data_reduction 'Bruker SHELXTL'
_computing_molecular_graphics 'Bruker SHELXTL'
_computing_publication_material 'Bruker SHELXTL'
_computing_structure_refinement 'SHELXL-97 (Sheldrick, 1997)'
_computing_structure_solution 'SHELXS-97 (Sheldrick, 1990)'
_diffrn_ambient_temperature 144(2)
_diffrn_measured_fraction_theta_full 0.995
_diffrn_measured_fraction_theta_max 0.995
_diffrn_measurement_device_type 'Bruker P4'
_diffrn_measurement_method '\w scans'
_diffrn_radiation_monochromator graphite
_diffrn_radiation_source 'fine-focus sealed tube'
_diffrn_radiation_type MoK\a
_diffrn_radiation_wavelength 0.71073
_diffrn_reflns_av_R_equivalents 0.0618
_diffrn_reflns_av_sigmaI/netI 0.1249
_diffrn_reflns_limit_h_max 9
_diffrn_reflns_limit_h_min -9
_diffrn_reflns_limit_k_max 22
_diffrn_reflns_limit_k_min -19
_diffrn_reflns_limit_l_max 21
_diffrn_reflns_limit_l_min -24
_diffrn_reflns_number 17175
_diffrn_reflns_theta_full 27.48
_diffrn_reflns_theta_max 27.48
_diffrn_reflns_theta_min 1.81
_exptl_absorpt_coefficient_mu 0.106
_exptl_absorpt_correction_T_max 0.9936
_exptl_absorpt_correction_T_min 0.9488
_exptl_absorpt_correction_type none
_exptl_absorpt_process_details
;
absorption correction applied using SADABS 
(Blessing, R. H. Acta Crystallogr., Sect. A 1995, 51, 33-38)
;
_exptl_crystal_colour colorless
_exptl_crystal_density_diffrn 1.389
_exptl_crystal_density_method 'not measured'
_exptl_crystal_description cut
_exptl_crystal_F_000 952
_exptl_crystal_size_max 0.50
_exptl_crystal_size_mid 0.47
_exptl_crystal_size_min 0.06
_refine_diff_density_max 0.383
_refine_diff_density_min -0.315
_refine_diff_density_rms 0.064
_refine_ls_extinction_method none
_refine_ls_goodness_of_fit_ref 0.987
_refine_ls_hydrogen_treatment mixed
_refine_ls_matrix_type full
_refine_ls_number_parameters 597
_refine_ls_number_reflns 9908
_refine_ls_number_restraints 0
_refine_ls_restrained_S_all 0.987
_refine_ls_R_factor_all 0.1238
_refine_ls_R_factor_gt 0.0688
_refine_ls_shift/su_max 0.000
_refine_ls_shift/su_mean 0.000
_refine_ls_structure_factor_coef Fsqd
_refine_ls_weighting_details 'calc w=1/[\s^2^(Fo^2^)+(0.0802P)^2^+0.0000P] where P=(Fo^2^+2Fc^2^)/3'
_refine_ls_weighting_scheme calc
_refine_ls_wR_factor_gt 0.1658
_refine_ls_wR_factor_ref 0.1966
_reflns_number_gt 5793
_reflns_number_total 9908
_reflns_threshold_expression >2sigma(I)
_cod_data_source_file ol0704901si20070226_075057.cif
_cod_data_source_block mm2107fm
_cod_depositor_comments
;
The following automatic conversions were performed:

'_symmetry_cell_setting' value 'Triclinic' changed to 'triclinic'
according to /home/saulius/struct/CIF-dictionaries/cif_core.dic
dictionary named 'cif_core.dic' version 2.4.1 from 2010-06-29.

Automatic conversion script
Id: cif_fix_values 1715 2011-07-08 13:25:40Z adriana 
;
_cod_original_sg_symbol_H-M P-1
_cod_database_code 1505383

loop_
_symmetry_equiv_pos_as_xyz
'x, y, z'
'-x, -y, -z'

loop_
_atom_site_label
_atom_site_type_symbol
_atom_site_fract_x
_atom_site_fract_y
_atom_site_fract_z
_atom_site_U_iso_or_equiv
_atom_site_adp_type
_atom_site_occupancy
_atom_site_symmetry_multiplicity
_atom_site_calc_flag
_atom_site_refinement_flags
N1 N 0.4988(3) 0.57920(13) 0.23648(12) 0.0301(5) Uani 1 1 d .
N2 N 1.1628(3) 0.58531(14) 0.11276(12) 0.0322(5) Uani 1 1 d .
N3 N 1.0648(3) 0.35013(13) 0.24232(12) 0.0306(5) Uani 1 1 d .
N4 N 0.4023(3) 0.34139(13) 0.36641(12) 0.0305(5) Uani 1 1 d .
O1 O 0.5684(3) 0.16029(11) -0.14862(10) 0.0371(5) Uani 1 1 d .
O2 O 0.2753(3) 0.12553(12) -0.08959(10) 0.0387(5) Uani 1 1 d .
O3 O 0.6036(2) 0.35639(11) 0.08737(10) 0.0328(4) Uani 1 1 d .
O4 O 0.9149(2) 0.34738(11) 0.03752(10) 0.0347(4) Uani 1 1 d .
O5 O 0.3582(3) 0.54153(12) 0.25550(11) 0.0397(5) Uani 1 1 d .
O6 O 0.5158(3) 0.64183(13) 0.25661(12) 0.0488(5) Uani 1 1 d .
O7 O 1.1695(3) 0.64851(13) 0.13409(11) 0.0425(5) Uani 1 1 d .
O8 O 1.3007(2) 0.54932(12) 0.07891(10) 0.0371(5) Uani 1 1 d .
O9 O 1.1570(3) 0.82764(11) 0.54268(11) 0.0398(5) Uani 1 1 d .
O10 O 1.3381(3) 0.90328(13) 0.44746(14) 0.0559(6) Uani 1 1 d .
O11 O 0.9614(2) 0.56940(10) 0.39586(9) 0.0270(4) Uani 1 1 d .
O12 O 0.6494(2) 0.57837(11) 0.44493(10) 0.0339(4) Uani 1 1 d .
O13 O 1.2068(3) 0.38741(12) 0.22544(10) 0.0390(5) Uani 1 1 d .
O14 O 1.0444(3) 0.29091(13) 0.21762(12) 0.0490(6) Uani 1 1 d .
O15 O 0.3966(3) 0.27865(12) 0.34395(11) 0.0439(5) Uani 1 1 d .
O16 O 0.2631(2) 0.37770(11) 0.39821(10) 0.0352(4) Uani 1 1 d .
C1 C 0.5673(4) 0.29030(15) 0.05190(14) 0.0286(6) Uani 1 1 d .
H1 H 0.6572 0.2903 0.0038 0.040 Uiso 1 1 calc R
C2 C 0.3651(4) 0.31088(16) 0.03626(15) 0.0325(6) Uani 1 1 d .
H2A H 0.2753 0.3104 0.0838 0.046 Uiso 1 1 calc R
H2B H 0.3541 0.3654 0.0057 0.046 Uiso 1 1 calc R
C3 C 0.3184(4) 0.24940(16) -0.00483(15) 0.0336(6) Uani 1 1 d .
H3 H 0.2284 0.2120 0.0200 0.040 Uiso 1 1 calc R
C4 C 0.3989(4) 0.24588(16) -0.07445(15) 0.0344(6) Uani 1 1 d .
H4 H 0.4565 0.2913 -0.1049 0.041 Uiso 1 1 calc R
C5 C 0.3997(4) 0.17170(17) -0.10519(14) 0.0328(6) Uani 1 1 d .
C6 C 0.6407(4) 0.07758(17) -0.15560(15) 0.0382(7) Uani 1 1 d .
H6 H 0.5353 0.0411 -0.1375 0.054 Uiso 1 1 calc R
C7 C 0.7147(4) 0.0760(2) -0.23711(17) 0.0513(8) Uani 1 1 d .
H7A H 0.6108 0.0923 -0.2657 0.072 Uiso 1 1 calc R
H7B H 0.7668 0.0213 -0.2432 0.072 Uiso 1 1 calc R
H7C H 0.8147 0.1133 -0.2553 0.072 Uiso 1 1 calc R
C8 C 0.7912(4) 0.05448(18) -0.10570(16) 0.0408(7) Uani 1 1 d .
H8A H 0.8980 0.0889 -0.1260 0.057 Uiso 1 1 calc R
H8B H 0.8408 -0.0020 -0.1078 0.057 Uiso 1 1 calc R
C9 C 0.7226(4) 0.06235(17) -0.02366(16) 0.0384(7) Uani 1 1 d .
H9A H 0.7695 0.0131 0.0082 0.054 Uiso 1 1 calc R
H9B H 0.5822 0.0648 -0.0138 0.054 Uiso 1 1 calc R
C10 C 0.7854(4) 0.13603(16) -0.00005(15) 0.0328(6) Uani 1 1 d .
H10A H 0.9257 0.1321 -0.0061 0.046 Uiso 1 1 calc R
H10B H 0.7452 0.1855 -0.0333 0.046 Uiso 1 1 calc R
C11 C 0.7018(3) 0.14240(16) 0.08023(15) 0.0311(6) Uani 1 1 d .
C12 C 0.7274(4) 0.07514(17) 0.13523(16) 0.0396(7) Uani 1 1 d .
H12 H 0.7992 0.0284 0.1209 0.048 Uiso 1 1 calc R
C13 C 0.6523(5) 0.07391(18) 0.20973(17) 0.0448(7) Uani 1 1 d .
H13 H 0.6742 0.0271 0.2456 0.054 Uiso 1 1 calc R
C14 C 0.5453(4) 0.14078(18) 0.23218(16) 0.0420(7) Uani 1 1 d .
H14 H 0.4906 0.1401 0.2831 0.050 Uiso 1 1 calc R
C15 C 0.5198(4) 0.20826(17) 0.17916(15) 0.0344(6) Uani 1 1 d .
H15 H 0.4465 0.2542 0.1943 0.041 Uiso 1 1 calc R
C16 C 0.5981(3) 0.21138(16) 0.10405(14) 0.0296(6) Uani 1 1 d .
C17 C 0.7810(3) 0.37759(15) 0.07482(13) 0.0273(6) Uani 1 1 d .
C18 C 0.7939(3) 0.44839(15) 0.11089(13) 0.0262(5) Uani 1 1 d .
C19 C 0.6378(3) 0.47990(15) 0.15692(13) 0.0265(5) Uani 1 1 d .
H19 H 0.5198 0.4563 0.1676 0.032 Uiso 1 1 calc R
C20 C 0.6609(3) 0.54645(15) 0.18634(13) 0.0262(5) Uani 1 1 d .
C21 C 0.8290(3) 0.58394(15) 0.17164(14) 0.0281(6) Uani 1 1 d .
H21 H 0.8397 0.6309 0.1910 0.034 Uiso 1 1 calc R
C22 C 0.9800(3) 0.54936(15) 0.12742(13) 0.0278(6) Uani 1 1 d .
C23 C 0.9665(3) 0.48250(15) 0.09712(13) 0.0273(6) Uani 1 1 d .
H23 H 1.0738 0.4601 0.0673 0.033 Uiso 1 1 calc R
C24 C 0.9873(3) 0.64245(14) 0.42340(14) 0.0261(5) Uani 1 1 d .
H24 H 0.9070 0.6427 0.4736 0.037 Uiso 1 1 calc R
C25 C 1.1980(3) 0.63528(15) 0.43087(14) 0.0288(6) Uani 1 1 d .
H25A H 1.2335 0.5818 0.4594 0.040 Uiso 1 1 calc R
H25B H 1.2788 0.6420 0.3810 0.040 Uiso 1 1 calc R
C26 C 1.2228(4) 0.70068(16) 0.47127(15) 0.0304(6) Uani 1 1 d .
H26 H 1.1740 0.6937 0.5232 0.036 Uiso 1 1 calc R
C27 C 1.3069(4) 0.76730(17) 0.44094(16) 0.0365(7) Uani 1 1 d .
H27 H 1.3907 0.7687 0.3947 0.044 Uiso 1 1 calc R
C28 C 1.2752(4) 0.84013(18) 0.47651(19) 0.0423(7) Uani 1 1 d .
C29 C 1.0455(4) 0.89844(16) 0.56733(15) 0.0392(7) Uani 1 1 d .
H29 H 1.0922 0.9485 0.5340 0.055 Uiso 1 1 calc R
C30 C 1.0749(6) 0.8986(2) 0.64611(19) 0.0649(11) Uani 1 1 d .
H30A H 1.0241 0.8508 0.6792 0.091 Uiso 1 1 calc R
H30B H 1.0087 0.9472 0.6630 0.091 Uiso 1 1 calc R
H30C H 1.2108 0.8980 0.6471 0.091 Uiso 1 1 calc R
C31 C 0.8420(4) 0.89158(16) 0.56054(15) 0.0363(6) Uani 1 1 d .
H31A H 0.7640 0.9396 0.5753 0.051 Uiso 1 1 calc R
H31B H 0.7949 0.8437 0.5961 0.051 Uiso 1 1 calc R
C32 C 0.8135(4) 0.88435(16) 0.48188(15) 0.0332(6) Uani 1 1 d .
H32A H 0.9245 0.9044 0.4455 0.046 Uiso 1 1 calc R
H32B H 0.7002 0.9196 0.4696 0.046 Uiso 1 1 calc R
C33 C 0.7882(4) 0.79816(15) 0.47250(14) 0.0282(6) Uani 1 1 d .
H33A H 0.8740 0.7599 0.5011 0.040 Uiso 1 1 calc R
H33B H 0.6563 0.7854 0.4942 0.040 Uiso 1 1 calc R
C34 C 0.8285(3) 0.78553(15) 0.39226(13) 0.0252(5) Uani 1 1 d .
C35 C 0.7681(4) 0.84655(16) 0.33700(14) 0.0307(6) Uani 1 1 d .
H35 H 0.6976 0.8934 0.3514 0.037 Uiso 1 1 calc R
C36 C 0.8074(4) 0.84085(16) 0.26241(15) 0.0330(6) Uani 1 1 d .
H36 H 0.7608 0.8827 0.2267 0.040 Uiso 1 1 calc R
C37 C 0.9141(4) 0.77462(16) 0.23938(15) 0.0323(6) Uani 1 1 d .
H37 H 0.9462 0.7715 0.1879 0.039 Uiso 1 1 calc R
C38 C 0.9739(3) 0.71246(15) 0.29300(14) 0.0292(6) Uani 1 1 d .
H38 H 1.0479 0.6667 0.2776 0.035 Uiso 1 1 calc R
C39 C 0.9273(3) 0.71593(15) 0.36881(13) 0.0258(5) Uani 1 1 d .
C40 C 0.7843(3) 0.54747(15) 0.40851(13) 0.0250(5) Uani 1 1 d .
C41 C 0.7723(3) 0.47625(14) 0.37280(13) 0.0244(5) Uani 1 1 d .
C42 C 0.9261(3) 0.44618(14) 0.32554(13) 0.0258(5) Uani 1 1 d .
H42 H 1.0435 0.4703 0.3146 0.031 Uiso 1 1 calc R
C43 C 0.9042(3) 0.38066(15) 0.29509(13) 0.0268(5) Uani 1 1 d .
C44 C 0.7368(4) 0.34365(15) 0.30814(13) 0.0282(6) Uani 1 1 d .
H44 H 0.7258 0.2981 0.2868 0.034 Uiso 1 1 calc R
C46 C 0.5998(3) 0.44185(15) 0.38649(13) 0.0263(5) Uani 1 1 d .
H46 H 0.4934 0.4629 0.4177 0.032 Uiso 1 1 calc R
C455 C 0.5858(3) 0.37637(15) 0.35389(13) 0.0264(5) Uani 1 1 d .

loop_
_atom_site_aniso_label
_atom_site_aniso_U_11
_atom_site_aniso_U_22
_atom_site_aniso_U_33
_atom_site_aniso_U_23
_atom_site_aniso_U_13
_atom_site_aniso_U_12
N1 0.0310(12) 0.0320(13) 0.0248(12) -0.0063(9) 0.0012(9) 0.0008(10)
N2 0.0320(12) 0.0400(14) 0.0229(12) -0.0031(10) -0.0012(9) -0.0058(10)
N3 0.0312(12) 0.0307(13) 0.0280(13) -0.0075(9) 0.0001(9) 0.0015(10)
N4 0.0341(12) 0.0342(13) 0.0218(12) -0.0013(9) -0.0023(9) -0.0076(10)
O1 0.0377(11) 0.0401(12) 0.0317(11) -0.0085(8) 0.0005(8) -0.0025(9)
O2 0.0350(10) 0.0441(12) 0.0377(12) -0.0109(9) -0.0048(8) -0.0022(9)
O3 0.0332(10) 0.0306(10) 0.0351(11) -0.0119(8) -0.0007(8) -0.0029(8)
O4 0.0314(10) 0.0391(11) 0.0339(11) -0.0140(8) -0.0027(8) 0.0045(8)
O5 0.0308(10) 0.0443(12) 0.0424(12) -0.0133(9) 0.0053(8) -0.0054(9)
O6 0.0507(13) 0.0431(13) 0.0521(14) -0.0243(10) 0.0122(10) -0.0086(10)
O7 0.0428(11) 0.0486(13) 0.0387(12) -0.0153(9) 0.0014(9) -0.0156(9)
O8 0.0278(10) 0.0469(12) 0.0334(11) -0.0044(9) -0.0008(8) -0.0007(8)
O9 0.0564(12) 0.0289(11) 0.0379(12) -0.0114(8) -0.0169(10) 0.0046(9)
O10 0.0431(12) 0.0360(13) 0.0873(19) -0.0180(11) 0.0022(11) -0.0075(10)
O11 0.0290(9) 0.0233(9) 0.0281(10) -0.0086(7) 0.0003(7) -0.0014(7)
O12 0.0323(10) 0.0346(11) 0.0342(11) -0.0137(8) 0.0033(8) -0.0021(8)
O13 0.0337(10) 0.0435(12) 0.0379(12) -0.0131(9) 0.0060(8) -0.0045(9)
O14 0.0481(12) 0.0450(13) 0.0567(15) -0.0310(11) 0.0089(10) -0.0059(10)
O15 0.0490(12) 0.0408(12) 0.0443(13) -0.0145(9) 0.0033(9) -0.0207(10)
O16 0.0283(9) 0.0453(12) 0.0291(11) -0.0038(8) 0.0003(8) -0.0041(8)
C1 0.0330(13) 0.0262(14) 0.0270(14) -0.0087(10) -0.0013(11) -0.0027(11)
C2 0.0343(14) 0.0336(15) 0.0292(15) -0.0074(11) -0.0049(11) 0.0022(11)
C3 0.0301(13) 0.0317(15) 0.0371(17) -0.0038(11) -0.0069(12) 0.0037(11)
C4 0.0362(14) 0.0301(15) 0.0348(17) -0.0018(11) -0.0071(12) 0.0017(11)
C5 0.0360(15) 0.0379(16) 0.0235(15) -0.0030(11) -0.0069(12) 0.0005(12)
C6 0.0374(15) 0.0413(17) 0.0369(17) -0.0159(13) 0.0003(12) -0.0020(13)
C7 0.0444(18) 0.072(2) 0.0410(19) -0.0274(16) -0.0016(14) -0.0004(16)
C8 0.0408(16) 0.0397(17) 0.0430(18) -0.0182(13) -0.0019(13) 0.0033(13)
C9 0.0458(16) 0.0330(16) 0.0357(17) -0.0072(12) -0.0053(13) -0.0016(13)
C10 0.0344(14) 0.0314(15) 0.0318(16) -0.0114(11) -0.0010(11) 0.0032(11)
C11 0.0270(13) 0.0341(15) 0.0335(16) -0.0095(11) -0.0055(11) -0.0007(11)
C12 0.0437(16) 0.0338(16) 0.0433(19) -0.0101(13) -0.0136(14) 0.0046(13)
C13 0.067(2) 0.0316(16) 0.0377(18) -0.0029(12) -0.0186(15) 0.0004(14)
C14 0.0566(18) 0.0410(18) 0.0273(16) -0.0078(12) -0.0045(13) -0.0007(14)
C15 0.0379(15) 0.0331(15) 0.0306(16) -0.0074(11) -0.0036(12) 0.0036(12)
C16 0.0294(13) 0.0303(15) 0.0299(15) -0.0084(11) -0.0050(11) -0.0001(11)
C17 0.0301(13) 0.0291(14) 0.0211(14) -0.0040(10) -0.0029(11) 0.0013(11)
C18 0.0306(13) 0.0266(14) 0.0194(13) -0.0027(10) -0.0042(10) 0.0042(10)
C19 0.0265(12) 0.0297(14) 0.0214(14) -0.0007(10) -0.0028(10) -0.0021(10)
C20 0.0286(13) 0.0280(14) 0.0184(13) -0.0015(10) -0.0007(10) 0.0031(10)
C21 0.0343(14) 0.0262(14) 0.0236(14) -0.0049(10) -0.0046(11) -0.0009(11)
C22 0.0270(13) 0.0343(15) 0.0206(13) -0.0006(10) -0.0045(10) -0.0025(11)
C23 0.0286(13) 0.0299(14) 0.0208(13) -0.0026(10) -0.0030(10) 0.0036(10)
C24 0.0295(13) 0.0236(13) 0.0242(14) -0.0059(10) 0.0009(10) -0.0034(10)
C25 0.0290(13) 0.0280(14) 0.0286(15) -0.0057(10) -0.0059(11) 0.0035(10)
C26 0.0313(13) 0.0306(15) 0.0295(15) -0.0059(11) -0.0087(11) 0.0040(11)
C27 0.0300(14) 0.0374(17) 0.0428(18) -0.0119(13) -0.0054(12) 0.0017(12)
C28 0.0341(15) 0.0358(18) 0.060(2) -0.0112(14) -0.0158(15) 0.0006(13)
C29 0.0585(18) 0.0270(15) 0.0348(17) -0.0126(12) -0.0124(14) 0.0053(13)
C30 0.103(3) 0.053(2) 0.049(2) -0.0223(17) -0.037(2) 0.013(2)
C31 0.0498(17) 0.0284(15) 0.0301(16) -0.0111(11) 0.0012(12) -0.0028(12)
C32 0.0373(15) 0.0278(14) 0.0334(16) -0.0071(11) -0.0038(12) 0.0015(11)
C33 0.0301(13) 0.0260(14) 0.0268(14) -0.0053(10) -0.0017(11) 0.0010(10)
C34 0.0248(12) 0.0258(13) 0.0258(14) -0.0081(10) -0.0025(10) -0.0020(10)
C35 0.0329(14) 0.0266(14) 0.0316(15) -0.0060(11) -0.0071(11) 0.0055(11)
C36 0.0379(14) 0.0316(15) 0.0286(15) -0.0015(11) -0.0105(12) 0.0019(11)
C37 0.0385(14) 0.0359(15) 0.0229(14) -0.0074(11) -0.0043(11) -0.0022(12)
C38 0.0325(13) 0.0283(14) 0.0269(15) -0.0097(11) -0.0017(11) -0.0003(11)
C39 0.0258(12) 0.0267(14) 0.0248(14) -0.0056(10) -0.0030(10) -0.0008(10)
C40 0.0284(13) 0.0261(13) 0.0181(13) -0.0020(10) -0.0006(10) -0.0013(10)
C41 0.0283(12) 0.0223(13) 0.0205(13) -0.0015(9) -0.0039(10) 0.0026(10)
C42 0.0280(12) 0.0256(13) 0.0211(13) -0.0005(10) -0.0029(10) 0.0013(10)
C43 0.0295(13) 0.0275(14) 0.0205(13) -0.0042(10) -0.0010(10) 0.0050(10)
C44 0.0371(14) 0.0263(14) 0.0204(13) -0.0041(10) -0.0049(11) 0.0008(11)
C46 0.0303(13) 0.0262(14) 0.0195(13) -0.0016(10) -0.0016(10) 0.0019(10)
C455 0.0279(13) 0.0275(14) 0.0217(14) 0.0003(10) -0.0025(10) -0.0037(10)

loop_
_atom_type_symbol
_atom_type_description
_atom_type_scat_dispersion_real
_atom_type_scat_dispersion_imag
_atom_type_scat_source
C C 0.0033 0.0016 'International Tables Vol C Tables 4.2.6.8 and 6.1.1.4'
H H 0.0000 0.0000 'International Tables Vol C Tables 4.2.6.8 and 6.1.1.4'
N N 0.0061 0.0033 'International Tables Vol C Tables 4.2.6.8 and 6.1.1.4'
O O 0.0106 0.0060 'International Tables Vol C Tables 4.2.6.8 and 6.1.1.4'

loop_
_geom_angle_atom_site_label_1
_geom_angle_atom_site_label_2
_geom_angle_atom_site_label_3
_geom_angle
O5 N1 O6 124.4(2)
O5 N1 C20 118.0(2)
O6 N1 C20 117.6(2)
O7 N2 O8 124.2(2)
O7 N2 C22 118.5(2)
O8 N2 C22 117.3(2)
O14 N3 O13 124.5(2)
O14 N3 C43 117.8(2)
O13 N3 C43 117.7(2)
O15 N4 O16 124.0(2)
O15 N4 C455 118.2(2)
O16 N4 C455 117.7(2)
C5 O1 C6 118.0(2)
C17 O3 C1 117.09(18)
C28 O9 C29 117.1(2)
C40 O11 C24 115.88(17)
O3 C1 C16 108.5(2)
O3 C1 C2 104.44(18)
C16 C1 C2 115.0(2)
C3 C2 C1 108.6(2)
C4 C3 C2 121.9(3)
C3 C4 C5 120.4(3)
O2 C5 O1 125.5(2)
O2 C5 C4 125.9(2)
O1 C5 C4 108.4(2)
O1 C6 C7 107.8(2)
O1 C6 C8 106.3(2)
C7 C6 C8 114.1(2)
C6 C8 C9 115.0(2)
C8 C9 C10 115.3(2)
C11 C10 C9 112.1(2)
C12 C11 C16 117.0(2)
C12 C11 C10 117.9(2)
C16 C11 C10 125.1(2)
C13 C12 C11 122.5(3)
C12 C13 C14 120.1(3)
C15 C14 C13 118.6(3)
C14 C15 C16 122.2(2)
C15 C16 C11 119.6(2)
C15 C16 C1 117.1(2)
C11 C16 C1 123.3(2)
O4 C17 O3 126.0(2)
O4 C17 C18 123.0(2)
O3 C17 C18 111.0(2)
C23 C18 C19 120.3(2)
C23 C18 C17 117.9(2)
C19 C18 C17 121.7(2)
C20 C19 C18 117.9(2)
C19 C20 C21 123.4(2)
C19 C20 N1 118.5(2)
C21 C20 N1 118.1(2)
C22 C21 C20 116.5(2)
C23 C22 C21 122.8(2)
C23 C22 N2 118.9(2)
C21 C22 N2 118.3(2)
C22 C23 C18 119.0(2)
O11 C24 C39 108.78(19)
O11 C24 C25 104.84(18)
C39 C24 C25 114.4(2)
C26 C25 C24 106.48(19)
C27 C26 C25 125.5(3)
C26 C27 C28 122.4(3)
O10 C28 O9 124.7(3)
O10 C28 C27 123.6(3)
O9 C28 C27 111.5(3)
O9 C29 C31 106.9(2)
O9 C29 C30 107.5(2)
C31 C29 C30 114.0(3)
C29 C31 C32 114.3(2)
C31 C32 C33 114.3(2)
C34 C33 C32 113.9(2)
C35 C34 C39 117.1(2)
C35 C34 C33 119.0(2)
C39 C34 C33 123.8(2)
C36 C35 C34 122.2(2)
C35 C36 C37 120.3(2)
C36 C37 C38 118.8(2)
C37 C38 C39 121.3(2)
C38 C39 C34 120.0(2)
C38 C39 C24 117.4(2)
C34 C39 C24 122.6(2)
O12 C40 O11 125.7(2)
O12 C40 C41 123.0(2)
O11 C40 C41 111.2(2)
C46 C41 C42 120.1(2)
C46 C41 C40 118.0(2)
C42 C41 C40 121.8(2)
C43 C42 C41 118.4(2)
C42 C43 C44 123.5(2)
C42 C43 N3 118.8(2)
C44 C43 N3 117.6(2)
C43 C44 C455 116.5(2)
C455 C46 C41 118.9(2)
C44 C455 C46 122.6(2)
C44 C455 N4 118.4(2)
C46 C455 N4 119.0(2)

loop_
_geom_bond_atom_site_label_1
_geom_bond_atom_site_label_2
_geom_bond_distance
N1 O5 1.217(3)
N1 O6 1.217(3)
N1 C20 1.477(3)
N2 O7 1.221(3)
N2 O8 1.237(3)
N2 C22 1.468(3)
N3 O14 1.215(3)
N3 O13 1.221(3)
N3 C43 1.484(3)
N4 O15 1.222(3)
N4 O16 1.229(3)
N4 C455 1.468(3)
O1 C5 1.343(3)
O1 C6 1.462(3)
O2 C5 1.213(3)
O3 C17 1.331(3)
O3 C1 1.473(3)
O4 C17 1.203(3)
O9 C28 1.351(4)
O9 C29 1.468(3)
O10 C28 1.199(4)
O11 C40 1.334(3)
O11 C24 1.470(3)
O12 C40 1.204(3)
C1 C16 1.513(4)
C1 C2 1.524(3)
C2 C3 1.503(4)
C3 C4 1.322(4)
C4 C5 1.477(4)
C6 C7 1.510(4)
C6 C8 1.521(4)
C8 C9 1.535(4)
C9 C10 1.539(4)
C10 C11 1.517(4)
C11 C12 1.396(4)
C11 C16 1.415(3)
C12 C13 1.383(4)
C13 C14 1.386(4)
C14 C15 1.377(4)
C15 C16 1.394(4)
C17 C18 1.501(3)
C18 C23 1.388(4)
C18 C19 1.400(3)
C19 C20 1.383(3)
C20 C21 1.387(4)
C21 C22 1.381(3)
C22 C23 1.379(3)
C24 C39 1.523(3)
C24 C25 1.536(3)
C25 C26 1.495(3)
C26 C27 1.319(4)
C27 C28 1.486(4)
C29 C31 1.510(4)
C29 C30 1.514(4)
C31 C32 1.538(4)
C32 C33 1.540(3)
C33 C34 1.513(3)
C34 C35 1.402(3)
C34 C39 1.408(3)
C35 C36 1.378(4)
C36 C37 1.380(3)
C37 C38 1.392(4)
C38 C39 1.393(3)
C40 C41 1.502(3)
C41 C46 1.390(3)
C41 C42 1.392(3)
C42 C43 1.376(3)
C43 C44 1.380(4)
C44 C455 1.382(3)
C46 C455 1.384(3)

loop_
_geom_torsion_atom_site_label_1
_geom_torsion_atom_site_label_2
_geom_torsion_atom_site_label_3
_geom_torsion_atom_site_label_4
_geom_torsion
C17 O3 C1 C16 89.0(3)
C17 O3 C1 C2 -147.9(2)
O3 C1 C2 C3 176.3(2)
C16 C1 C2 C3 -64.9(3)
C1 C2 C3 C4 -69.7(3)
C2 C3 C4 C5 160.3(2)
C6 O1 C5 O2 -24.2(4)
C6 O1 C5 C4 150.8(2)
C3 C4 C5 O2 33.9(4)
C3 C4 C5 O1 -141.0(2)
C5 O1 C6 C7 134.8(2)
C5 O1 C6 C8 -102.4(3)
O1 C6 C8 C9 56.6(3)
C7 C6 C8 C9 175.3(3)
C6 C8 C9 C10 -104.1(3)
C8 C9 C10 C11 176.4(2)
C9 C10 C11 C12 53.0(3)
C9 C10 C11 C16 -126.6(3)
C16 C11 C12 C13 1.5(4)
C10 C11 C12 C13 -178.1(3)
C11 C12 C13 C14 0.7(5)
C12 C13 C14 C15 -1.5(5)
C13 C14 C15 C16 0.0(4)
C14 C15 C16 C11 2.3(4)
C14 C15 C16 C1 -177.3(3)
C12 C11 C16 C15 -3.0(4)
C10 C11 C16 C15 176.6(2)
C12 C11 C16 C1 176.6(2)
C10 C11 C16 C1 -3.8(4)
O3 C1 C16 C15 45.0(3)
C2 C1 C16 C15 -71.5(3)
O3 C1 C16 C11 -134.6(2)
C2 C1 C16 C11 108.9(3)
C1 O3 C17 O4 -0.5(4)
C1 O3 C17 C18 176.83(19)
O4 C17 C18 C23 3.3(4)
O3 C17 C18 C23 -174.1(2)
O4 C17 C18 C19 -176.9(2)
O3 C17 C18 C19 5.7(3)
C23 C18 C19 C20 1.4(3)
C17 C18 C19 C20 -178.4(2)
C18 C19 C20 C21 1.0(4)
C18 C19 C20 N1 -178.5(2)
O5 N1 C20 C19 7.0(3)
O6 N1 C20 C19 -173.7(2)
O5 N1 C20 C21 -172.5(2)
O6 N1 C20 C21 6.7(3)
C19 C20 C21 C22 -2.6(4)
N1 C20 C21 C22 177.0(2)
C20 C21 C22 C23 1.8(4)
C20 C21 C22 N2 -177.7(2)
O7 N2 C22 C23 173.5(2)
O8 N2 C22 C23 -6.1(3)
O7 N2 C22 C21 -6.9(3)
O8 N2 C22 C21 173.5(2)
C21 C22 C23 C18 0.5(4)
N2 C22 C23 C18 180.0(2)
C19 C18 C23 C22 -2.1(3)
C17 C18 C23 C22 177.7(2)
C40 O11 C24 C39 -79.2(2)
C40 O11 C24 C25 158.0(2)
O11 C24 C25 C26 -170.25(19)
C39 C24 C25 C26 70.7(3)
C24 C25 C26 C27 -106.6(3)
C25 C26 C27 C28 160.2(2)
C29 O9 C28 O10 23.0(4)
C29 O9 C28 C27 -152.7(2)
C26 C27 C28 O10 -174.0(3)
C26 C27 C28 O9 1.7(4)
C28 O9 C29 C31 108.6(3)
C28 O9 C29 C30 -128.6(3)
O9 C29 C31 C32 -56.6(3)
C30 C29 C31 C32 -175.2(2)
C29 C31 C32 C33 101.8(3)
C31 C32 C33 C34 -159.8(2)
C32 C33 C34 C35 -39.7(3)
C32 C33 C34 C39 139.1(2)
C39 C34 C35 C36 -2.0(4)
C33 C34 C35 C36 177.0(2)
C34 C35 C36 C37 -1.9(4)
C35 C36 C37 C38 2.7(4)
C36 C37 C38 C39 0.3(4)
C37 C38 C39 C34 -4.2(4)
C37 C38 C39 C24 175.8(2)
C35 C34 C39 C38 4.9(4)
C33 C34 C39 C38 -174.0(2)
C35 C34 C39 C24 -175.0(2)
C33 C34 C39 C24 6.1(4)
O11 C24 C39 C38 -38.7(3)
C25 C24 C39 C38 78.1(3)
O11 C24 C39 C34 141.2(2)
C25 C24 C39 C34 -102.0(3)
C24 O11 C40 O12 -6.1(3)
C24 O11 C40 C41 175.48(18)
O12 C40 C41 C46 -4.0(4)
O11 C40 C41 C46 174.5(2)
O12 C40 C41 C42 174.2(2)
O11 C40 C41 C42 -7.3(3)
C46 C41 C42 C43 -2.0(3)
C40 C41 C42 C43 179.9(2)
C41 C42 C43 C44 0.8(4)
C41 C42 C43 N3 177.6(2)
O14 N3 C43 C42 178.0(2)
O13 N3 C43 C42 -3.6(3)
O14 N3 C43 C44 -5.0(3)
O13 N3 C43 C44 173.4(2)
C42 C43 C44 C455 0.7(4)
N3 C43 C44 C455 -176.1(2)
C42 C41 C46 C455 1.6(3)
C40 C41 C46 C455 179.8(2)
C43 C44 C455 C46 -1.1(4)
C43 C44 C455 N4 177.1(2)
C41 C46 C455 C44 0.0(4)
C41 C46 C455 N4 -178.2(2)
O15 N4 C455 C44 9.3(3)
O16 N4 C455 C44 -169.9(2)
O15 N4 C455 C46 -172.4(2)
O16 N4 C455 C46 8.4(3)
